data_7041380
loop_
_publ_author_name
'Gu, Shaojin'
'Du, Jiehao'
'Huang, Jingjing'
'Guo, Yun'
'Yang, Ling'
'Xu, Weilin'
'Chen, Wanzhi'

_publ_section_title
;
 Unsymmetrical NCN-pincer mononuclear and dinuclear nickel(ii) complexes
 of N-heterocyclic carbene (NHC): synthesis, structure and catalysis for
 Suzuki-Miyaura cross-coupling.
;
_journal_issue 2
_journal_name_full 'Dalton transactions (Cambridge, England : 2003)'
_journal_page_first 586
_journal_page_last 594
_journal_paper_doi 10.1039/c6dt03944h
_journal_volume 46
_journal_year 2017
_chemical_formula_sum 'C17 H15 Cl F6 N7 Ni P'
_chemical_formula_weight 556.49
_chemical_name_systematic
; 
 ? 
;
_space_group_IT_number 2
_symmetry_cell_setting triclinic
_symmetry_space_group_name_Hall '-P 1'
_symmetry_space_group_name_H-M 'P -1'
_atom_sites_solution_hydrogens geom
_atom_sites_solution_primary direct
_atom_sites_solution_secondary difmap
_audit_creation_method SHELXL-97
_audit_update_record
;
2016-09-12 deposited with the CCDC.
2016-12-08 downloaded from the CCDC.
;
_cell_angle_alpha 85.011(2)
_cell_angle_beta 80.1610(10)
_cell_angle_gamma 77.4800(10)
_cell_formula_units_Z 2
_cell_length_a 7.4549(10)
_cell_length_b 9.4911(15)
_cell_length_c 15.3162(19)
_cell_measurement_reflns_used 1911
_cell_measurement_temperature 298(2)
_cell_measurement_theta_max 25.00
_cell_measurement_theta_min 2.20
_cell_volume 1041.0(3)
_computing_cell_refinement 'Bruker SMART'
_computing_data_collection 'Bruker SMART'
_computing_data_reduction 'Bruker SAINT'
_computing_molecular_graphics 'Bruker SHELXTL'
_computing_publication_material 'Bruker SHELXTL'
_computing_structure_refinement 'Bruker SHELXTL'
_computing_structure_solution 'Bruker SHELXTL'
_diffrn_ambient_temperature 298(2)
_diffrn_measured_fraction_theta_full 0.975
_diffrn_measured_fraction_theta_max 0.975
_diffrn_measurement_device_type 'CCD area detector'
_diffrn_radiation_monochromator graphite
_diffrn_radiation_source 'fine-focus sealed tube'
_diffrn_radiation_type MoK\a
_diffrn_radiation_wavelength 0.71073
_diffrn_reflns_av_R_equivalents 0.0304
_diffrn_reflns_av_sigmaI/netI 0.0753
_diffrn_reflns_limit_h_max 8
_diffrn_reflns_limit_h_min -8
_diffrn_reflns_limit_k_max 11
_diffrn_reflns_limit_k_min -11
_diffrn_reflns_limit_l_max 18
_diffrn_reflns_limit_l_min -13
_diffrn_reflns_number 5239
_diffrn_reflns_theta_full 25.00
_diffrn_reflns_theta_max 25.00
_diffrn_reflns_theta_min 2.20
_exptl_absorpt_coefficient_mu 1.212
_exptl_absorpt_correction_T_max 0.7277
_exptl_absorpt_correction_T_min 0.6237
_exptl_absorpt_correction_type multi-scan
_exptl_crystal_colour block
_exptl_crystal_density_diffrn 1.775
_exptl_crystal_density_method 'not measured'
_exptl_crystal_description yellow
_exptl_crystal_F_000 560
_exptl_crystal_size_max 0.43
_exptl_crystal_size_mid 0.40
_exptl_crystal_size_min 0.28
_refine_diff_density_max 0.943
_refine_diff_density_min -0.661
_refine_diff_density_rms 0.133
_refine_ls_extinction_method none
_refine_ls_goodness_of_fit_ref 1.056
_refine_ls_hydrogen_treatment constr
_refine_ls_matrix_type full
_refine_ls_number_parameters 335
_refine_ls_number_reflns 3574
_refine_ls_number_restraints 0
_refine_ls_restrained_S_all 1.056
_refine_ls_R_factor_all 0.0968
_refine_ls_R_factor_gt 0.0572
_refine_ls_shift/su_max 0.001
_refine_ls_shift/su_mean 0.000
_refine_ls_structure_factor_coef Fsqd
_refine_ls_weighting_details 'calc w=1/[\s^2^(Fo^2^)+(0.0935P)^2^+0.0167P] where P=(Fo^2^+2Fc^2^)/3'
_refine_ls_weighting_scheme calc
_refine_ls_wR_factor_gt 0.1399
_refine_ls_wR_factor_ref 0.1696
_reflns_number_gt 2355
_reflns_number_total 3574
_reflns_threshold_expression >2sigma(I)
_cod_data_source_file c6dt03944h2.cif
_cod_data_source_block 080825c
_cod_depositor_comments
;
The following automatic conversions were performed:

'_symmetry_cell_setting' value 'Triclinic' changed to 'triclinic'
according to
/usr/data/users/saulius/crontab/automatic-downloads/rss-feeds/RSC/lib/dictionaries/cif_core.dic
dictionary named 'cif_core.dic' version 2.4.2 from 2011-04-26.

Automatic conversion script
Id: cif_fix_values 4268 2015-11-12 08:31:59Z antanas 

 Adding full bibliography for 7041379--7041385.cif.
;
_cod_original_sg_symbol_H-M 'P-1   '
_cod_database_code 7041380

loop_
_symmetry_equiv_pos_as_xyz
'x, y, z'
'-x, -y, -z'

loop_
_atom_site_label
_atom_site_type_symbol
_atom_site_fract_x
_atom_site_fract_y
_atom_site_fract_z
_atom_site_U_iso_or_equiv
_atom_site_adp_type
_atom_site_occupancy
_atom_site_symmetry_multiplicity
_atom_site_calc_flag
_atom_site_refinement_flags
_atom_site_disorder_assembly
_atom_site_disorder_group
Ni1 Ni 0.19313(9) 0.96214(7) 0.04393(5) 0.0335(3) Uani 1 1 d . . .
Cl1 Cl 0.1966(2) 1.19189(13) 0.02168(10) 0.0424(4) Uani 1 1 d . . .
F1 F 0.6398(7) 0.4701(5) 0.7100(4) 0.1090(18) Uani 1 1 d . A .
F2 F 0.3941(7) 0.2549(6) 0.6803(4) 0.1167(19) Uani 1 1 d . A .
F3 F 0.6908(17) 0.2731(16) 0.6453(14) 0.124(7) Uani 0.60(3) 1 d P A 1
F4 F 0.483(3) 0.4458(19) 0.6011(9) 0.114(8) Uani 0.60(3) 1 d P A 1
F5 F 0.3308(14) 0.4709(13) 0.7442(14) 0.106(7) Uani 0.60(3) 1 d P A 1
F6 F 0.540(3) 0.2899(19) 0.7851(11) 0.105(7) Uani 0.60(3) 1 d P A 1
F3' F 0.674(3) 0.2279(16) 0.717(2) 0.099(10) Uani 0.40(3) 1 d P A 2
F4' F 0.611(4) 0.349(3) 0.5937(14) 0.118(11) Uani 0.40(3) 1 d P A 2
F5' F 0.384(3) 0.4895(19) 0.671(2) 0.143(11) Uani 0.40(3) 1 d P A 2
F6' F 0.430(4) 0.359(3) 0.7939(16) 0.112(10) Uani 0.40(3) 1 d P A 2
N1 N 0.0478(6) 0.9740(5) 0.1580(3) 0.0363(11) Uani 1 1 d . . .
N2 N -0.0017(6) 1.0965(5) 0.1995(3) 0.0415(12) Uani 1 1 d . . .
N3 N -0.0922(7) 1.0642(6) 0.2777(4) 0.0483(13) Uani 1 1 d . . .
N4 N 0.1271(6) 0.6743(5) 0.1083(3) 0.0374(11) Uani 1 1 d . . .
N5 N 0.2920(6) 0.6934(4) -0.0182(3) 0.0384(12) Uani 1 1 d . . .
N6 N 0.3453(6) 0.9123(4) -0.0687(3) 0.0344(11) Uani 1 1 d . . .
N7 N 0.4771(7) 0.7088(5) -0.1559(4) 0.0518(14) Uani 1 1 d . . .
C1 C -0.1037(8) 0.9249(7) 0.2878(4) 0.0495(16) Uani 1 1 d . . .
H1 H -0.1616 0.8788 0.3373 0.059 Uiso 1 1 calc R . .
C2 C -0.0151(7) 0.8654(6) 0.2122(4) 0.0410(14) Uani 1 1 d . . .
C3 C 0.0063(9) 0.7118(6) 0.1893(4) 0.0497(16) Uani 1 1 d . . .
H3A H 0.0536 0.6486 0.2371 0.060 Uiso 1 1 calc R . .
H3B H -0.1154 0.6943 0.1853 0.060 Uiso 1 1 calc R . .
C4 C 0.1992(7) 0.7653(5) 0.0536(4) 0.0308(12) Uani 1 1 d . . .
C5 C 0.2735(8) 0.5506(6) -0.0072(5) 0.0485(16) Uani 1 1 d . . .
H5 H 0.3224 0.4780 -0.0468 0.058 Uiso 1 1 calc R . .
C6 C 0.1712(8) 0.5394(6) 0.0721(5) 0.0476(16) Uani 1 1 d . . .
H6 H 0.1352 0.4559 0.0987 0.057 Uiso 1 1 calc R . .
C7 C 0.3795(7) 0.7722(6) -0.0866(4) 0.0364(13) Uani 1 1 d . . .
C8 C 0.5551(9) 0.7934(7) -0.2181(5) 0.0551(17) Uani 1 1 d . . .
H8 H 0.6251 0.7537 -0.2697 0.066 Uiso 1 1 calc R . .
C9 C 0.5338(9) 0.9386(7) -0.2072(4) 0.0512(16) Uani 1 1 d . . .
H9 H 0.5906 0.9970 -0.2503 0.061 Uiso 1 1 calc R . .
C10 C 0.4268(8) 0.9956(6) -0.1313(4) 0.0431(15) Uani 1 1 d . . .
H10 H 0.4107 1.0938 -0.1233 0.052 Uiso 1 1 calc R . .
C11 C -0.1534(8) 1.1751(7) 0.3434(5) 0.0584(18) Uani 1 1 d . . .
H11A H -0.2515 1.1486 0.3879 0.070 Uiso 1 1 calc R . .
H11B H -0.2036 1.2667 0.3145 0.070 Uiso 1 1 calc R . .
C12 C 0.0068(8) 1.1919(7) 0.3881(4) 0.0487(15) Uani 1 1 d . . .
C13 C 0.0214(10) 1.3266(8) 0.4072(5) 0.069(2) Uani 1 1 d . . .
H13 H -0.0661 1.4069 0.3922 0.083 Uiso 1 1 calc R . .
C14 C 0.1660(13) 1.3444(10) 0.4488(6) 0.082(3) Uani 1 1 d . . .
H14 H 0.1751 1.4364 0.4616 0.099 Uiso 1 1 calc R . .
C15 C 0.2934(11) 1.2280(11) 0.4706(5) 0.079(2) Uani 1 1 d . . .
H15 H 0.3909 1.2397 0.4980 0.095 Uiso 1 1 calc R . .
C16 C 0.2790(11) 1.0924(10) 0.4522(5) 0.074(2) Uani 1 1 d . . .
H16 H 0.3668 1.0125 0.4676 0.088 Uiso 1 1 calc R . .
C17 C 0.1363(9) 1.0733(7) 0.4113(4) 0.0579(18) Uani 1 1 d . . .
H17 H 0.1271 0.9809 0.3993 0.069 Uiso 1 1 calc R . .
P1 P 0.5155(3) 0.36504(19) 0.69262(15) 0.0591(5) Uani 1 1 d . . .

loop_
_atom_site_aniso_label
_atom_site_aniso_U_11
_atom_site_aniso_U_22
_atom_site_aniso_U_33
_atom_site_aniso_U_23
_atom_site_aniso_U_13
_atom_site_aniso_U_12
Ni1 0.0262(4) 0.0226(4) 0.0547(6) -0.0061(3) -0.0146(3) -0.0034(3)
Cl1 0.0481(9) 0.0222(7) 0.0595(10) -0.0032(6) -0.0173(7) -0.0053(6)
F1 0.113(4) 0.094(4) 0.137(5) -0.023(3) 0.002(3) -0.068(3)
F2 0.109(4) 0.127(4) 0.144(5) -0.011(4) -0.033(4) -0.080(4)
F3 0.097(9) 0.109(11) 0.14(2) -0.039(12) 0.018(10) 0.019(8)
F4 0.127(15) 0.122(14) 0.107(11) 0.033(10) -0.045(11) -0.051(12)
F5 0.067(6) 0.096(9) 0.148(16) -0.034(9) 0.015(7) -0.013(5)
F6 0.123(15) 0.111(13) 0.092(12) 0.036(10) -0.032(12) -0.052(11)
F3' 0.083(13) 0.080(10) 0.15(3) -0.011(12) -0.050(15) -0.014(8)
F4' 0.12(2) 0.12(2) 0.127(17) -0.030(14) -0.005(14) -0.054(19)
F5' 0.123(17) 0.114(13) 0.15(3) 0.011(15) -0.02(2) 0.056(12)
F6' 0.12(2) 0.13(2) 0.096(13) -0.016(15) 0.010(16) -0.045(17)
N1 0.030(2) 0.030(2) 0.053(3) -0.005(2) -0.018(2) -0.005(2)
N2 0.031(3) 0.038(3) 0.057(4) -0.012(2) -0.007(2) -0.006(2)
N3 0.033(3) 0.058(3) 0.055(4) -0.012(3) -0.007(3) -0.008(2)
N4 0.032(3) 0.027(2) 0.057(3) 0.001(2) -0.016(2) -0.008(2)
N5 0.033(3) 0.026(2) 0.057(3) -0.008(2) -0.010(2) -0.004(2)
N6 0.022(2) 0.027(2) 0.056(3) 0.004(2) -0.018(2) -0.0043(18)
N7 0.051(3) 0.043(3) 0.060(4) -0.017(3) -0.008(3) -0.003(3)
C1 0.033(3) 0.064(4) 0.055(4) -0.002(3) -0.004(3) -0.021(3)
C2 0.023(3) 0.047(4) 0.054(4) -0.006(3) -0.009(3) -0.008(3)
C3 0.046(4) 0.040(3) 0.068(5) -0.006(3) -0.008(3) -0.020(3)
C4 0.022(3) 0.033(3) 0.039(3) -0.010(3) -0.011(2) -0.002(2)
C5 0.045(4) 0.026(3) 0.078(5) -0.013(3) -0.012(4) -0.007(3)
C6 0.045(4) 0.025(3) 0.080(5) 0.002(3) -0.024(4) -0.011(3)
C7 0.027(3) 0.035(3) 0.047(4) -0.008(3) -0.012(3) -0.002(2)
C8 0.045(4) 0.065(5) 0.053(4) -0.014(4) -0.005(3) -0.002(3)
C9 0.044(4) 0.051(4) 0.056(4) 0.000(3) -0.010(3) -0.004(3)
C10 0.039(3) 0.037(3) 0.056(4) -0.003(3) -0.019(3) -0.003(3)
C11 0.038(4) 0.067(4) 0.068(5) -0.023(4) 0.000(3) -0.006(3)
C12 0.038(3) 0.060(4) 0.047(4) -0.019(3) 0.001(3) -0.007(3)
C13 0.058(5) 0.069(5) 0.079(6) -0.026(4) 0.000(4) -0.007(4)
C14 0.087(6) 0.087(6) 0.080(6) -0.042(5) 0.010(5) -0.035(5)
C15 0.062(5) 0.125(8) 0.062(5) -0.033(5) -0.008(4) -0.033(5)
C16 0.065(5) 0.095(6) 0.066(5) -0.006(4) -0.022(4) -0.018(4)
C17 0.055(4) 0.060(4) 0.062(5) -0.004(3) -0.008(4) -0.018(3)
P1 0.0488(11) 0.0497(11) 0.0811(15) -0.0036(10) -0.0083(10) -0.0168(9)

loop_
_atom_type_symbol
_atom_type_description
_atom_type_scat_dispersion_real
_atom_type_scat_dispersion_imag
_atom_type_scat_source
C C 0.0033 0.0016 'International Tables Vol C Tables 4.2.6.8 and 6.1.1.4'
H H 0.0000 0.0000 'International Tables Vol C Tables 4.2.6.8 and 6.1.1.4'
N N 0.0061 0.0033 'International Tables Vol C Tables 4.2.6.8 and 6.1.1.4'
F F 0.0171 0.0103 'International Tables Vol C Tables 4.2.6.8 and 6.1.1.4'
Ni Ni 0.3393 1.1124 'International Tables Vol C Tables 4.2.6.8 and 6.1.1.4'
P P 0.1023 0.0942 'International Tables Vol C Tables 4.2.6.8 and 6.1.1.4'
Cl Cl 0.1484 0.1585 'International Tables Vol C Tables 4.2.6.8 and 6.1.1.4'

loop_
_geom_angle_atom_site_label_1
_geom_angle_atom_site_label_2
_geom_angle_atom_site_label_3
_geom_angle
C4 Ni1 N1 87.7(2)
C4 Ni1 N6 81.9(2)
N1 Ni1 N6 169.47(17)
C4 Ni1 Cl1 175.47(18)
N1 Ni1 Cl1 96.84(14)
N6 Ni1 Cl1 93.65(13)
N2 N1 C2 109.5(5)
N2 N1 Ni1 121.7(4)
C2 N1 Ni1 128.8(4)
N3 N2 N1 105.4(4)
N2 N3 C1 112.3(5)
N2 N3 C11 119.2(5)
C1 N3 C11 128.3(6)
C4 N4 C6 109.5(5)
C4 N4 C3 124.3(5)
C6 N4 C3 126.0(5)
C4 N5 C5 109.6(5)
C4 N5 C7 117.1(4)
C5 N5 C7 133.3(5)
C10 N6 C7 114.4(5)
C10 N6 Ni1 129.9(4)
C7 N6 Ni1 115.7(4)
C7 N7 C8 115.9(5)
C2 C1 N3 106.0(6)
C1 C2 N1 106.7(5)
C1 C2 C3 126.8(6)
N1 C2 C3 126.4(5)
N4 C3 C2 114.4(5)
N4 C4 N5 107.5(5)
N4 C4 Ni1 137.8(4)
N5 C4 Ni1 114.5(4)
C6 C5 N5 105.3(5)
C5 C6 N4 108.1(5)
N7 C7 N6 128.9(6)
N7 C7 N5 120.3(5)
N6 C7 N5 110.8(5)
N7 C8 C9 121.0(6)
C10 C9 C8 118.5(6)
N6 C10 C9 121.2(6)
N3 C11 C12 111.0(5)
C13 C12 C17 119.4(6)
C13 C12 C11 119.5(6)
C17 C12 C11 121.1(6)
C12 C13 C14 120.5(7)
C15 C14 C13 119.9(7)
C14 C15 C16 120.0(7)
C15 C16 C17 120.7(8)
C16 C17 C12 119.6(7)
F5' P1 F3 136.3(12)
F5' P1 F6 129.0(13)
F3 P1 F6 94.1(8)
F5' P1 F4' 92.4(12)
F3 P1 F4' 44.7(9)
F6 P1 F4' 138.6(12)
F5' P1 F2 95.1(10)
F3 P1 F2 92.6(5)
F6 P1 F2 88.4(6)
F4' P1 F2 89.4(6)
F5' P1 F1 87.3(10)
F3 P1 F1 87.2(5)
F6 P1 F1 88.3(5)
F4' P1 F1 92.8(6)
F2 P1 F1 176.7(3)
F5' P1 F4 48.5(10)
F3 P1 F4 88.4(9)
F6 P1 F4 177.4(10)
F4' P1 F4 44.0(8)
F2 P1 F4 91.7(5)
F1 P1 F4 91.7(5)
F5' P1 F6' 94.8(13)
F3 P1 F6' 128.6(11)
F6 P1 F6' 34.5(8)
F4' P1 F6' 172.1(12)
F2 P1 F6' 86.7(9)
F1 P1 F6' 90.8(9)
F4 P1 F6' 142.9(12)
F5' P1 F3' 177.0(11)
F3 P1 F3' 42.7(7)
F6 P1 F3' 51.6(8)
F4' P1 F3' 87.0(12)
F2 P1 F3' 87.8(5)
F1 P1 F3' 89.9(5)
F4 P1 F3' 130.9(11)
F6' P1 F3' 86.1(11)
F5' P1 F5 43.0(10)
F3 P1 F5 177.3(6)
F6 P1 F5 86.2(8)
F4' P1 F5 135.1(11)
F2 P1 F5 90.1(4)
F1 P1 F5 90.1(4)
F4 P1 F5 91.2(8)
F6' P1 F5 51.8(9)
F3' P1 F5 137.8(11)

loop_
_geom_bond_atom_site_label_1
_geom_bond_atom_site_label_2
_geom_bond_distance
Ni1 C4 1.853(5)
Ni1 N1 1.890(5)
Ni1 N6 1.930(5)
Ni1 Cl1 2.1827(14)
F1 P1 1.567(4)
F2 P1 1.565(4)
F3 P1 1.512(10)
F4 P1 1.569(11)
F5 P1 1.642(11)
F6 P1 1.552(13)
F3' P1 1.622(15)
F4' P1 1.565(18)
F5' P1 1.417(14)
F6' P1 1.57(2)
N1 N2 1.325(6)
N1 C2 1.378(7)
N2 N3 1.317(7)
N3 C1 1.337(8)
N3 C11 1.466(8)
N4 C4 1.287(7)
N4 C6 1.390(7)
N4 C3 1.426(7)
N5 C4 1.349(7)
N5 C5 1.385(7)
N5 C7 1.387(7)
N6 C10 1.339(7)
N6 C7 1.341(7)
N7 C7 1.295(7)
N7 C8 1.330(8)
C1 C2 1.336(8)
C2 C3 1.498(8)
C5 C6 1.328(9)
C8 C9 1.374(9)
C9 C10 1.373(8)
C11 C12 1.517(8)
C12 C13 1.367(9)
C12 C17 1.379(8)
C13 C14 1.389(10)
C14 C15 1.351(11)
C15 C16 1.371(11)
C16 C17 1.375(9)
